data_4302545
loop_
_publ_author_name
'Carsten Milsmann'
'Eberhard Bothe'
'Eckhard Bill'
'Thomas Weyherm\"uller'
'Karl Wieghardt'

_publ_section_title
;
Octahedral Monodithiolene Complexes of Cobalt(III) and Chromium(III).
Spectroscopic and Density Functional Theoretical Characterization
of S,S'-Coordinated Benzene-1,2-dithiolate(1-) \p Radicals.
;
_journal_name_full 'Inorganic Chemistry'
_journal_page_first 6211
_journal_page_last 6221
_journal_paper_doi 10.1021/ic900515j
_journal_volume 48
_journal_year 2009
_chemical_formula_moiety '2(C12 H22 Cr N4 S2), Cl, F6 P, 2(H2 O)'
_chemical_formula_sum 'C24 H48 Cl Cr2 F6 N8 O2 P S4'
_chemical_formula_weight 893.36
_chemical_name_systematic
; 
 ? 
;
_space_group_IT_number 4
_symmetry_cell_setting monoclinic
_symmetry_space_group_name_Hall 'P 2yb'
_symmetry_space_group_name_H-M 'P 1 21 1'
_atom_sites_solution_hydrogens geom
_atom_sites_solution_primary direct
_atom_sites_solution_secondary difmap
_audit_creation_method SHELXL-97
_cell_angle_alpha 90.00
_cell_angle_beta 96.073(3)
_cell_angle_gamma 90.00
_cell_formula_units_Z 2
_cell_length_a 7.0883(2)
_cell_length_b 14.6485(4)
_cell_length_c 17.4787(5)
_cell_measurement_temperature 100(2)
_cell_volume 1804.68(9)
_computing_cell_refinement 'Bruker AXS Collect Software'
_computing_data_collection 'Bruker AXS Collect Software'
_computing_data_reduction 'Bruker AXS Collect Software'
_computing_structure_refinement 'SHELXL-97 (Sheldrick, 1997)'
_computing_structure_solution 'SHELXS-97 (Sheldrick, 1990)'
_diffrn_ambient_temperature 100(2)
_diffrn_measured_fraction_theta_full 0.994
_diffrn_measured_fraction_theta_max 0.994
_diffrn_measurement_device_type 'Bruker-Nonius KappaCsCD'
_diffrn_measurement_method '935 images at 1.0 deg. stepwise rotation in omega and phi, 45 sec./frame'
_diffrn_radiation_monochromator graphite
_diffrn_radiation_source 'rotating anode, 50 kV, 80 mA'
_diffrn_radiation_type MoK\a
_diffrn_radiation_wavelength 0.71073
_diffrn_reflns_av_R_equivalents 0.0679
_diffrn_reflns_av_sigmaI/netI 0.0785
_diffrn_reflns_limit_h_max 10
_diffrn_reflns_limit_h_min -10
_diffrn_reflns_limit_k_max 22
_diffrn_reflns_limit_k_min -22
_diffrn_reflns_limit_l_max 26
_diffrn_reflns_limit_l_min -26
_diffrn_reflns_number 52074
_diffrn_reflns_theta_full 33.17
_diffrn_reflns_theta_max 33.17
_diffrn_reflns_theta_min 4.53
_exptl_absorpt_coefficient_mu 1.021
_exptl_absorpt_correction_T_max 0.9603
_exptl_absorpt_correction_T_min 0.8376
_exptl_absorpt_correction_type multi-scan
_exptl_absorpt_process_details 'SADABS Vers. 2006/1, Bruker AXS (2006)'
_exptl_crystal_colour orange
_exptl_crystal_density_diffrn 1.644
_exptl_crystal_density_method 'not measured'
_exptl_crystal_description 'transparent parallelepiped'
_exptl_crystal_F_000 924
_exptl_crystal_size_max 0.18
_exptl_crystal_size_mid 0.09
_exptl_crystal_size_min 0.04
_refine_diff_density_max 0.630
_refine_diff_density_min -0.437
_refine_diff_density_rms 0.090
_refine_ls_abs_structure_details 'Flack H D (1983), Acta Cryst. A39, 876-881'
_refine_ls_abs_structure_Flack 0.017(10)
_refine_ls_extinction_method none
_refine_ls_goodness_of_fit_ref 1.010
_refine_ls_hydrogen_treatment mixed
_refine_ls_matrix_type full
_refine_ls_number_parameters 445
_refine_ls_number_reflns 13684
_refine_ls_number_restraints 6
_refine_ls_restrained_S_all 1.009
_refine_ls_R_factor_all 0.0648
_refine_ls_R_factor_gt 0.0412
_refine_ls_shift/su_max 0.001
_refine_ls_shift/su_mean 0.000
_refine_ls_structure_factor_coef Fsqd
_refine_ls_weighting_details 'calc w=1/[\s^2^(Fo^2^)+(0.0205P)^2^+0.2971P] where P=(Fo^2^+2Fc^2^)/3'
_refine_ls_weighting_scheme calc
_refine_ls_wR_factor_gt 0.0643
_refine_ls_wR_factor_ref 0.0701
_reflns_number_gt 10966
_reflns_number_total 13684
_reflns_threshold_expression >2sigma(I)
_cod_data_source_file ic900515j_si_001_2.cif
_cod_data_source_block 2
_cod_depositor_comments
;
The following automatic conversions were performed:
'_exptl_absorpt_correction_type' value 'Multi-Scan' changed to
'multi-scan' according to
'/home/saulius/struct/CIF-dictionaries/cif_core.dic' dictionary named
'cif_core.dic' version 2.4.1 from 2010-06-29.

Automatic conversion script
Id: cif_fix_enum 1527 2010-12-29 10:47:43Z saulius 

2020-09-02
Z value and formula fixed to values more according to usual
chemical conventions.                 miguel
;
_cod_original_formula_weight 446.68
_cod_original_formula_moiety 'C12 H22 Cr N4 S2, 0.5(Cl), 0.5(F6 P), (H2 O)'
_cod_original_formula_units_Z 4
_cod_original_formula_sum 'C12 H24 Cl0.50 Cr F3 N4 O P0.50 S2'
_cod_database_code 4302545

loop_
_symmetry_equiv_pos_as_xyz
'x, y, z'
'-x, y+1/2, -z'

loop_
_atom_site_label
_atom_site_type_symbol
_atom_site_fract_x
_atom_site_fract_y
_atom_site_fract_z
_atom_site_U_iso_or_equiv
_atom_site_adp_type
_atom_site_occupancy
_atom_site_symmetry_multiplicity
_atom_site_calc_flag
_atom_site_refinement_flags
_atom_site_disorder_assembly
_atom_site_disorder_group
Cr1 Cr 0.94282(4) 0.69231(2) 0.510899(19) 0.01043(7) Uani 1 1 d . . .
N1 N 0.8856(2) 0.63504(11) 0.61563(10) 0.0105(3) Uani 1 1 d . . .
C2 C 1.0678(3) 0.60985(15) 0.66297(13) 0.0150(4) Uani 1 1 d . . .
H2A H 1.0466 0.5545 0.6935 0.018 Uiso 1 1 calc R . .
H2B H 1.1049 0.6600 0.6995 0.018 Uiso 1 1 calc R . .
C3 C 1.2295(3) 0.59178(15) 0.61416(13) 0.0160(4) Uani 1 1 d . . .
H3A H 1.3523 0.5957 0.6467 0.019 Uiso 1 1 calc R . .
H3B H 1.2171 0.5295 0.5922 0.019 Uiso 1 1 calc R . .
N4 N 1.2248(2) 0.66003(12) 0.55090(10) 0.0146(4) Uani 1 1 d . . .
H4A H 1.2854 0.6367 0.5112 0.017 Uiso 1 1 calc R . .
H4B H 1.2878 0.7121 0.5685 0.017 Uiso 1 1 calc R . .
C5 C 0.7834(3) 0.70725(14) 0.65532(12) 0.0127(4) Uani 1 1 d . . .
H5A H 0.7728 0.6890 0.7092 0.015 Uiso 1 1 calc R . .
H5B H 0.6537 0.7152 0.6290 0.015 Uiso 1 1 calc R . .
C6 C 0.8935(3) 0.79706(15) 0.65368(12) 0.0154(4) Uani 1 1 d . . .
H6A H 0.8125 0.8483 0.6675 0.018 Uiso 1 1 calc R . .
H6B H 1.0069 0.7947 0.6919 0.018 Uiso 1 1 calc R . .
N7 N 0.9525(2) 0.81241(11) 0.57554(10) 0.0130(4) Uani 1 1 d . . .
H7A H 1.0741 0.8353 0.5800 0.016 Uiso 1 1 calc R . .
H7B H 0.8738 0.8551 0.5502 0.016 Uiso 1 1 calc R . .
C8 C 0.7616(3) 0.55425(14) 0.59689(13) 0.0150(4) Uani 1 1 d . . .
H8A H 0.6330 0.5749 0.5767 0.018 Uiso 1 1 calc R . .
H8B H 0.7509 0.5182 0.6442 0.018 Uiso 1 1 calc R . .
C9 C 0.8437(3) 0.49502(14) 0.53746(12) 0.0160(4) Uani 1 1 d . . .
H9A H 0.9572 0.4623 0.5613 0.019 Uiso 1 1 calc R . .
H9B H 0.7489 0.4492 0.5168 0.019 Uiso 1 1 calc R . .
N10 N 0.8963(3) 0.55543(12) 0.47397(11) 0.0159(4) Uani 1 1 d . . .
H10A H 0.8007 0.5541 0.4340 0.019 Uiso 1 1 calc R . .
H10B H 1.0047 0.5333 0.4559 0.019 Uiso 1 1 calc R . .
S11 S 0.62833(7) 0.72927(4) 0.46293(3) 0.01517(11) Uani 1 1 d . . .
C12 C 0.6580(3) 0.80225(14) 0.38503(12) 0.0125(4) Uani 1 1 d . . .
C13 C 0.4987(3) 0.84724(14) 0.34744(12) 0.0149(4) Uani 1 1 d . . .
H13 H 0.3806 0.8442 0.3685 0.018 Uiso 1 1 calc R . .
C14 C 0.5117(3) 0.89575(15) 0.28044(13) 0.0176(5) Uani 1 1 d . . .
H14 H 0.4024 0.9247 0.2553 0.021 Uiso 1 1 calc R . .
C15 C 0.6845(3) 0.90236(16) 0.24964(13) 0.0195(5) Uani 1 1 d . . .
H15 H 0.6929 0.9350 0.2032 0.023 Uiso 1 1 calc R . .
C16 C 0.8441(3) 0.86105(14) 0.28721(13) 0.0151(4) Uani 1 1 d . . .
H16 H 0.9627 0.8669 0.2669 0.018 Uiso 1 1 calc R . .
C17 C 0.8328(3) 0.81073(14) 0.35467(12) 0.0125(4) Uani 1 1 d . . .
S18 S 1.03873(7) 0.75497(4) 0.39830(3) 0.01377(10) Uani 1 1 d . . .
Cr2 Cr 0.44397(4) 0.97813(2) 0.840268(19) 0.01055(7) Uani 1 1 d . . .
N21 N 0.5327(2) 1.10780(12) 0.87989(11) 0.0145(4) Uani 1 1 d . . .
C22 C 0.3680(3) 1.16489(15) 0.89933(14) 0.0184(5) Uani 1 1 d . . .
H22A H 0.3298 1.2067 0.8560 0.022 Uiso 1 1 calc R . .
H22B H 0.4084 1.2026 0.9452 0.022 Uiso 1 1 calc R . .
C23 C 0.1987(3) 1.10749(16) 0.91534(15) 0.0222(5) Uani 1 1 d . . .
H23A H 0.2173 1.0838 0.9687 0.027 Uiso 1 1 calc R . .
H23B H 0.0824 1.1454 0.9099 0.027 Uiso 1 1 calc R . .
N24 N 0.1772(2) 1.02975(12) 0.85979(11) 0.0140(4) Uani 1 1 d . . .
H24A H 0.1140 1.0493 0.8140 0.017 Uiso 1 1 calc R . .
H24B H 0.1064 0.9843 0.8792 0.017 Uiso 1 1 calc R . .
C25 C 0.6238(3) 1.14988(16) 0.81530(14) 0.0197(5) Uani 1 1 d . . .
H25A H 0.7476 1.1201 0.8108 0.024 Uiso 1 1 calc R . .
H25B H 0.6470 1.2155 0.8259 0.024 Uiso 1 1 calc R . .
C26 C 0.4964(3) 1.13890(15) 0.74039(14) 0.0209(5) Uani 1 1 d . . .
H26A H 0.3876 1.1814 0.7395 0.025 Uiso 1 1 calc R . .
H26B H 0.5682 1.1539 0.6964 0.025 Uiso 1 1 calc R . .
N27 N 0.4258(3) 1.04253(12) 0.73307(11) 0.0157(4) Uani 1 1 d . . .
H27A H 0.4965 1.0106 0.7009 0.019 Uiso 1 1 calc R . .
H27B H 0.3016 1.0425 0.7115 0.019 Uiso 1 1 calc R . .
C28 C 0.6696(3) 1.09080(16) 0.94979(14) 0.0202(5) Uani 1 1 d . . .
H28A H 0.6989 1.1490 0.9773 0.024 Uiso 1 1 calc R . .
H28B H 0.7894 1.0657 0.9342 0.024 Uiso 1 1 calc R . .
C29 C 0.5844(3) 1.02389(17) 1.00280(13) 0.0215(5) Uani 1 1 d . . .
H29A H 0.6832 1.0030 1.0433 0.026 Uiso 1 1 calc R . .
H29B H 0.4826 1.0542 1.0281 0.026 Uiso 1 1 calc R . .
N30 N 0.5047(3) 0.94380(13) 0.95687(10) 0.0164(4) Uani 1 1 d . . .
H30A H 0.3955 0.9243 0.9760 0.020 Uiso 1 1 calc R . .
H30B H 0.5906 0.8966 0.9616 0.020 Uiso 1 1 calc R . .
S31 S 0.74681(7) 0.92210(3) 0.81911(3) 0.01290(10) Uani 1 1 d . . .
C32 C 0.7132(3) 0.80431(14) 0.83492(12) 0.0125(4) Uani 1 1 d . . .
C33 C 0.8695(3) 0.74821(15) 0.85677(12) 0.0150(4) Uani 1 1 d . . .
H33 H 0.9919 0.7745 0.8677 0.018 Uiso 1 1 calc R . .
C34 C 0.8472(3) 0.65441(16) 0.86252(13) 0.0191(5) Uani 1 1 d . . .
H34 H 0.9544 0.6169 0.8770 0.023 Uiso 1 1 calc R . .
C35 C 0.6697(3) 0.61535(15) 0.84734(13) 0.0180(5) Uani 1 1 d . . .
H35 H 0.6556 0.5509 0.8497 0.022 Uiso 1 1 calc R . .
C36 C 0.5124(3) 0.67032(14) 0.82869(13) 0.0168(5) Uani 1 1 d . . .
H36 H 0.3901 0.6433 0.8201 0.020 Uiso 1 1 calc R . .
C37 C 0.5314(3) 0.76518(14) 0.82237(12) 0.0129(4) Uani 1 1 d . . .
S38 S 0.32792(7) 0.83414(4) 0.79901(3) 0.01479(11) Uani 1 1 d . . .
Cl40 Cl 0.66520(7) 0.99481(3) 0.57397(3) 0.01710(11) Uani 1 1 d . . .
P50 P 0.93924(8) 1.36758(4) 0.92978(3) 0.01589(12) Uani 1 1 d . . .
F51 F 0.9338(2) 1.44116(11) 0.99758(9) 0.0367(4) Uani 1 1 d . . .
F52 F 0.8695(2) 1.29071(11) 0.98489(9) 0.0374(4) Uani 1 1 d . . .
F53 F 0.9453(2) 1.29453(9) 0.86271(9) 0.0289(3) Uani 1 1 d . . .
F54 F 1.0072(2) 1.44506(9) 0.87513(8) 0.0274(3) Uani 1 1 d . . .
F55 F 0.72184(19) 1.39073(10) 0.90069(9) 0.0288(3) Uani 1 1 d . . .
F56 F 1.15546(19) 1.34483(10) 0.95969(9) 0.0292(3) Uani 1 1 d . . .
O60 O 0.0037(2) 1.07043(12) 0.70115(10) 0.0222(4) Uani 1 1 d D . .
H60A H -0.081(3) 1.0382(15) 0.6793(14) 0.033 Uiso 1 1 d D . .
H60B H -0.017(4) 1.1209(10) 0.6786(15) 0.033 Uiso 1 1 d D . .
O70 O 1.3613(2) 0.84368(12) 0.61557(9) 0.0198(3) Uani 1 1 d D . .
H70A H 1.454(3) 0.8738(16) 0.6042(14) 0.030 Uiso 1 1 d D . .
H70B H 1.375(4) 0.8454(19) 0.6634(6) 0.030 Uiso 1 1 d D . .

loop_
_atom_site_aniso_label
_atom_site_aniso_U_11
_atom_site_aniso_U_22
_atom_site_aniso_U_33
_atom_site_aniso_U_23
_atom_site_aniso_U_13
_atom_site_aniso_U_12
Cr1 0.01022(15) 0.01035(15) 0.01087(16) 0.00004(13) 0.00174(12) -0.00037(12)
N1 0.0098(8) 0.0111(8) 0.0105(8) -0.0010(7) 0.0002(6) -0.0003(6)
C2 0.0147(11) 0.0167(10) 0.0133(10) 0.0026(9) 0.0007(8) 0.0031(8)
C3 0.0137(10) 0.0187(11) 0.0157(11) 0.0021(9) 0.0021(8) 0.0024(8)
N4 0.0143(9) 0.0157(9) 0.0143(9) -0.0001(7) 0.0039(7) 0.0003(7)
C5 0.0120(9) 0.0153(11) 0.0112(10) -0.0014(8) 0.0032(7) 0.0037(8)
C6 0.0157(11) 0.0163(10) 0.0140(11) -0.0028(9) 0.0008(8) 0.0003(9)
N7 0.0110(8) 0.0111(8) 0.0172(9) 0.0002(7) 0.0026(7) 0.0002(6)
C8 0.0156(11) 0.0151(10) 0.0149(11) 0.0016(9) 0.0052(8) -0.0047(8)
C9 0.0192(11) 0.0116(10) 0.0174(11) 0.0010(8) 0.0030(9) -0.0027(8)
N10 0.0196(10) 0.0149(9) 0.0138(9) -0.0009(7) 0.0047(7) -0.0027(7)
S11 0.0106(2) 0.0197(3) 0.0153(3) 0.0053(2) 0.00139(19) -0.0028(2)
C12 0.0151(10) 0.0108(9) 0.0114(10) -0.0010(8) 0.0003(8) -0.0023(8)
C13 0.0144(10) 0.0160(11) 0.0147(10) -0.0022(8) 0.0026(8) 0.0009(8)
C14 0.0194(11) 0.0151(10) 0.0177(11) 0.0013(9) -0.0014(9) 0.0032(9)
C15 0.0265(12) 0.0191(11) 0.0133(11) 0.0029(9) 0.0040(9) -0.0018(9)
C16 0.0156(10) 0.0150(10) 0.0157(11) 0.0023(9) 0.0060(8) -0.0029(8)
C17 0.0132(10) 0.0124(10) 0.0122(10) -0.0005(8) 0.0023(8) -0.0005(8)
S18 0.0117(2) 0.0163(3) 0.0137(2) 0.0015(2) 0.00279(19) -0.0012(2)
Cr2 0.00952(15) 0.01014(15) 0.01206(16) 0.00025(13) 0.00150(12) 0.00021(12)
N21 0.0106(9) 0.0125(9) 0.0205(10) -0.0028(7) 0.0019(7) 0.0010(7)
C22 0.0160(11) 0.0120(10) 0.0279(13) -0.0038(9) 0.0057(9) 0.0022(8)
C23 0.0178(12) 0.0198(12) 0.0295(14) -0.0036(10) 0.0057(10) 0.0020(9)
N24 0.0128(9) 0.0137(9) 0.0156(9) 0.0029(7) 0.0027(7) 0.0000(7)
C25 0.0153(11) 0.0138(10) 0.0311(14) 0.0015(10) 0.0079(10) -0.0015(9)
C26 0.0234(12) 0.0147(11) 0.0254(13) 0.0073(10) 0.0064(10) 0.0023(9)
N27 0.0144(9) 0.0145(9) 0.0182(10) 0.0019(7) 0.0024(7) 0.0011(7)
C28 0.0146(11) 0.0201(11) 0.0249(13) -0.0078(10) -0.0032(9) 0.0010(9)
C29 0.0213(12) 0.0286(13) 0.0135(11) -0.0078(10) -0.0030(9) 0.0083(10)
N30 0.0126(9) 0.0196(9) 0.0171(9) 0.0014(8) 0.0031(7) 0.0027(7)
S31 0.0112(2) 0.0112(2) 0.0167(3) -0.0010(2) 0.0031(2) -0.00070(19)
C32 0.0152(10) 0.0125(10) 0.0100(10) -0.0018(8) 0.0026(8) -0.0013(8)
C33 0.0157(10) 0.0151(11) 0.0145(11) 0.0003(9) 0.0026(8) 0.0003(9)
C34 0.0252(12) 0.0175(11) 0.0149(11) 0.0046(9) 0.0036(9) 0.0077(10)
C35 0.0293(13) 0.0106(10) 0.0150(11) 0.0017(8) 0.0067(9) 0.0008(9)
C36 0.0201(11) 0.0150(11) 0.0161(11) -0.0014(9) 0.0050(9) -0.0053(8)
C37 0.0146(10) 0.0126(10) 0.0121(10) 0.0005(8) 0.0040(8) 0.0010(8)
S38 0.0115(2) 0.0137(2) 0.0189(3) -0.0015(2) 0.0006(2) -0.0019(2)
Cl40 0.0175(3) 0.0142(3) 0.0202(3) 0.0024(2) 0.0046(2) -0.0002(2)
P50 0.0165(3) 0.0144(3) 0.0166(3) -0.0005(2) 0.0008(2) -0.0015(2)
F51 0.0394(10) 0.0428(9) 0.0290(8) -0.0207(7) 0.0089(7) -0.0022(7)
F52 0.0373(9) 0.0420(10) 0.0320(9) 0.0195(7) -0.0008(7) -0.0154(7)
F53 0.0358(9) 0.0199(7) 0.0298(8) -0.0103(6) -0.0024(7) -0.0009(6)
F54 0.0330(8) 0.0185(7) 0.0324(8) 0.0053(6) 0.0120(6) -0.0008(6)
F55 0.0168(7) 0.0347(8) 0.0343(9) 0.0026(7) 0.0003(6) 0.0041(6)
F56 0.0183(7) 0.0266(8) 0.0403(9) -0.0012(7) -0.0076(6) -0.0008(6)
O60 0.0182(9) 0.0247(9) 0.0226(9) 0.0058(7) -0.0029(7) -0.0029(7)
O70 0.0184(8) 0.0238(9) 0.0174(8) -0.0022(7) 0.0029(7) -0.0083(7)

loop_
_atom_type_symbol
_atom_type_description
_atom_type_scat_dispersion_real
_atom_type_scat_dispersion_imag
_atom_type_scat_source
C C 0.0033 0.0016 'International Tables Vol C Tables 4.2.6.8 and 6.1.1.4'
H H 0.0000 0.0000 'International Tables Vol C Tables 4.2.6.8 and 6.1.1.4'
N N 0.0061 0.0033 'International Tables Vol C Tables 4.2.6.8 and 6.1.1.4'
F F 0.0171 0.0103 'International Tables Vol C Tables 4.2.6.8 and 6.1.1.4'
P P 0.1023 0.0942 'International Tables Vol C Tables 4.2.6.8 and 6.1.1.4'
S S 0.1246 0.1234 'International Tables Vol C Tables 4.2.6.8 and 6.1.1.4'
Cr Cr 0.3209 0.6236 'International Tables Vol C Tables 4.2.6.8 and 6.1.1.4'
Cl Cl 0.1484 0.1585 'International Tables Vol C Tables 4.2.6.8 and 6.1.1.4'
O O 0.0106 0.0060 'International Tables Vol C Tables 4.2.6.8 and 6.1.1.4'

loop_
_geom_angle_atom_site_label_1
_geom_angle_atom_site_label_2
_geom_angle_atom_site_label_3
_geom_angle
_geom_angle_site_symmetry_1
_geom_angle_site_symmetry_3
_geom_angle_publ_flag
N7 Cr1 N1 82.11(7) . . ?
N7 Cr1 N4 91.94(7) . . ?
N1 Cr1 N4 83.36(7) . . ?
N7 Cr1 N10 162.96(7) . . ?
N1 Cr1 N10 81.31(7) . . ?
N4 Cr1 N10 90.02(7) . . ?
N7 Cr1 S18 97.41(5) . . ?
N1 Cr1 S18 174.31(5) . . ?
N4 Cr1 S18 91.00(5) . . ?
N10 Cr1 S18 99.48(5) . . ?
N7 Cr1 S11 88.55(5) . . ?
N1 Cr1 S11 98.02(5) . . ?
N4 Cr1 S11 178.59(5) . . ?
N10 Cr1 S11 89.89(5) . . ?
S18 Cr1 S11 87.63(2) . . ?
C8 N1 C5 111.16(15) . . ?
C8 N1 C2 112.22(16) . . ?
C5 N1 C2 110.40(16) . . ?
C8 N1 Cr1 106.90(12) . . ?
C5 N1 Cr1 105.72(12) . . ?
C2 N1 Cr1 110.17(13) . . ?
N1 C2 C3 112.81(18) . . ?
N4 C3 C2 109.92(17) . . ?
C3 N4 Cr1 110.11(13) . . ?
N1 C5 C6 109.06(16) . . ?
N7 C6 C5 109.91(17) . . ?
C6 N7 Cr1 111.91(13) . . ?
N1 C8 C9 110.20(16) . . ?
N10 C9 C8 108.26(16) . . ?
C9 N10 Cr1 112.08(13) . . ?
C12 S11 Cr1 103.19(7) . . ?
C17 C12 C13 118.58(19) . . ?
C17 C12 S11 121.90(16) . . ?
C13 C12 S11 119.27(16) . . ?
C14 C13 C12 120.9(2) . . ?
C13 C14 C15 120.3(2) . . ?
C16 C15 C14 119.6(2) . . ?
C15 C16 C17 120.8(2) . . ?
C16 C17 C12 119.77(19) . . ?
C16 C17 S18 119.12(16) . . ?
C12 C17 S18 121.06(16) . . ?
C17 S18 Cr1 104.09(7) . . ?
N27 Cr2 N21 82.82(7) . . ?
N27 Cr2 N24 90.68(7) . . ?
N21 Cr2 N24 82.17(7) . . ?
N27 Cr2 N30 164.94(7) . . ?
N21 Cr2 N30 82.69(7) . . ?
N24 Cr2 N30 91.38(7) . . ?
N27 Cr2 S38 98.26(5) . . ?
N21 Cr2 S38 176.67(5) . . ?
N24 Cr2 S38 94.65(5) . . ?
N30 Cr2 S38 96.44(5) . . ?
N27 Cr2 S31 89.28(5) . . ?
N21 Cr2 S31 96.93(5) . . ?
N24 Cr2 S31 179.10(6) . . ?
N30 Cr2 S31 88.42(5) . . ?
S38 Cr2 S31 86.24(2) . . ?
C25 N21 C28 113.01(17) . . ?
C25 N21 C22 110.48(17) . . ?
C28 N21 C22 111.06(18) . . ?
C25 N21 Cr2 105.26(13) . . ?
C28 N21 Cr2 105.34(13) . . ?
C22 N21 Cr2 111.44(13) . . ?
N21 C22 C23 112.47(17) . . ?
N24 C23 C22 109.35(18) . . ?
C23 N24 Cr2 110.41(13) . . ?
N21 C25 C26 110.06(18) . . ?
N27 C26 C25 109.65(18) . . ?
C26 N27 Cr2 111.12(14) . . ?
N21 C28 C29 109.88(18) . . ?
N30 C29 C28 109.31(18) . . ?
C29 N30 Cr2 111.07(14) . . ?
C32 S31 Cr2 100.07(7) . . ?
C33 C32 C37 119.30(19) . . ?
C33 C32 S31 119.97(16) . . ?
C37 C32 S31 120.67(16) . . ?
C34 C33 C32 120.5(2) . . ?
C35 C34 C33 120.3(2) . . ?
C34 C35 C36 119.9(2) . . ?
C35 C36 C37 120.9(2) . . ?
C36 C37 C32 119.1(2) . . ?
C36 C37 S38 120.05(17) . . ?
C32 C37 S38 120.89(16) . . ?
C37 S38 Cr2 101.01(7) . . ?
F54 P50 F53 90.23(8) . . ?
F54 P50 F52 179.35(9) . . ?
F53 P50 F52 90.25(9) . . ?
F54 P50 F56 90.25(8) . . ?
F53 P50 F56 90.07(8) . . ?
F52 P50 F56 90.18(8) . . ?
F54 P50 F51 89.80(8) . . ?
F53 P50 F51 179.80(10) . . ?
F52 P50 F51 89.71(9) . . ?
F56 P50 F51 89.74(8) . . ?
F54 P50 F55 90.04(8) . . ?
F53 P50 F55 90.49(8) . . ?
F52 P50 F55 89.53(8) . . ?
F56 P50 F55 179.37(9) . . ?
F51 P50 F55 89.71(8) . . ?

loop_
_geom_bond_atom_site_label_1
_geom_bond_atom_site_label_2
_geom_bond_distance
_geom_bond_site_symmetry_2
_geom_bond_publ_flag
Cr1 N7 2.0881(17) . ?
Cr1 N1 2.0919(17) . ?
Cr1 N4 2.1006(17) . ?
Cr1 N10 2.1214(18) . ?
Cr1 S18 2.3369(6) . ?
Cr1 S11 2.3601(6) . ?
N1 C8 1.490(3) . ?
N1 C5 1.494(3) . ?
N1 C2 1.505(3) . ?
C2 C3 1.522(3) . ?
C3 N4 1.488(3) . ?
C5 C6 1.531(3) . ?
C6 N7 1.487(3) . ?
C8 C9 1.516(3) . ?
C9 N10 1.497(3) . ?
S11 C12 1.761(2) . ?
C12 C17 1.404(3) . ?
C12 C13 1.409(3) . ?
C13 C14 1.381(3) . ?
C14 C15 1.392(3) . ?
C15 C16 1.386(3) . ?
C16 C17 1.400(3) . ?
C17 S18 1.773(2) . ?
Cr2 N27 2.0895(19) . ?
Cr2 N21 2.0956(18) . ?
Cr2 N24 2.0978(17) . ?
Cr2 N30 2.0991(18) . ?
Cr2 S38 2.3494(6) . ?
Cr2 S31 2.3636(6) . ?
N21 C25 1.492(3) . ?
N21 C28 1.498(3) . ?
N21 C22 1.504(3) . ?
C22 C23 1.515(3) . ?
C23 N24 1.494(3) . ?
C25 C26 1.519(3) . ?
C26 N27 1.499(3) . ?
C28 C29 1.517(3) . ?
C29 N30 1.498(3) . ?
S31 C32 1.768(2) . ?
C32 C33 1.400(3) . ?
C32 C37 1.406(3) . ?
C33 C34 1.388(3) . ?
C34 C35 1.382(3) . ?
C35 C36 1.386(3) . ?
C36 C37 1.402(3) . ?
C37 S38 1.773(2) . ?
P50 F54 1.5905(15) . ?
P50 F53 1.5912(15) . ?
P50 F52 1.5941(15) . ?
P50 F56 1.6012(15) . ?
P50 F51 1.6054(15) . ?
P50 F55 1.6069(15) . ?
